data_1530498
loop_
_publ_author_name
'Nozik, Yu.Z.'
'Fykin, L.E.'

_publ_section_title
;
 The position of hydrogen atoms and isotopic effects in the hydrogen bonds
 in Zn-astrakhanite
;
_journal_name_full 'European Crystallographic Meeting'
_journal_page_first 109
_journal_page_last 109
_journal_volume 6
_journal_year 1980
_chemical_formula_sum 'D3.56 H4.44 Na2 O12 S2 Zn'
_chemical_name_systematic 'Na2 Zn (S O4)2 (H2 O)2.22 (D2 O)1.78'
_space_group_IT_number 14
_symmetry_space_group_name_Hall '-P 2bc'
_symmetry_space_group_name_H-M 'P 1 1 21/b'
_cell_angle_alpha 90
_cell_angle_beta 90
_cell_angle_gamma 100.17
_cell_formula_units_Z 2
_cell_length_a 5.531
_cell_length_b 11.041
_cell_length_c 8.241
_cell_volume 495.352
_citation_journal_id_ASTM ECME1M
_cod_data_source_file Nozik_ECME1M_1980_574.cif
_cod_data_source_block H4.44D3.56Na2O12S2Zn1
_cod_original_cell_volume 495.3524
_cod_original_sg_symbol_Hall '-P 2ybc (-x,z,y)'
_cod_original_formula_sum 'H4.44 D3.56 Na2 O12 S2 Zn1'
_cod_database_code 1530498

loop_
_symmetry_equiv_pos_as_xyz
x,y,z
-x,-y+1/2,z+1/2
-x,-y,-z
x,y-1/2,-z-1/2

loop_
_atom_site_label
_atom_site_type_symbol
_atom_site_fract_x
_atom_site_fract_y
_atom_site_fract_z
_atom_site_occupancy
_atom_site_U_iso_or_equiv
D2 D+1 0.7754 0.159 0.1294 0.44 0.0
O2 O-2 0.2032 0.079 0.4157 1 0.0
O4 O-2 0.6278 0.1316 0.3282 1 0.0
O3 O-2 0.317 0.0724 0.132 1 0.0
H4 H+1 0.2442 0.0193 0.7196 0.58 0.0
H2 H+1 0.7754 0.159 0.1294 0.56 0.0
H3 H+1 0.3063 0.1328 0.8013 0.54 0.0
S1 S+6 0.3692 0.139 0.2861 1 0.0
Na1 Na+1 0.1285 0.3616 0.0716 1 0.0
O1 O-2 0.3478 0.2676 0.2719 1 0.0
D3 D+1 0.3063 0.1328 0.8013 0.46 0.0
D1 D+1 0.7686 0.1762 0.9547 0.46 0.0
H1 H+1 0.7686 0.1762 0.9547 0.54 0.0
D4 D+1 0.2442 0.0193 0.7196 0.42 0.0
O6 O-2 0.8212 0.4192 0.2867 1 0.0
Zn1 Zn+2 0 0 0 1 0.0
O5 O-2 0.871 0.1613 0.038 1 0.0
